data_7049374
loop_
_publ_author_name
'Ganguli, Kasturi'
'Shee, Sujan'
'Panja, Dibyajyoti'
'Kundu, Sabuj'

_publ_section_title
;
 Cooperative Mn(i)-complex catalyzed transfer hydrogenation of ketones and
 imines.
;
_journal_issue 21
_journal_name_full 'Dalton transactions (Cambridge, England : 2003)'
_journal_page_first 7358
_journal_page_last 7366
_journal_paper_doi 10.1039/c8dt05001e
_journal_volume 48
_journal_year 2019
_chemical_absolute_configuration unk
_chemical_formula_moiety 'C20 H14 Mn N4 O3, Br'
_chemical_formula_sum 'C20 H14 Br Mn N4 O3'
_chemical_formula_weight 493.19
_space_group_crystal_system orthorhombic
_space_group_IT_number 18
_space_group_name_Hall 'P 2 2ab'
_space_group_name_H-M_alt 'P 21 21 2'
_symmetry_space_group_name_Hall 'P 2 2ab'
_symmetry_space_group_name_H-M 'P 21 21 2'
_atom_sites_solution_hydrogens geom
_audit_creation_date 2018-12-03
_audit_creation_method
;
Olex2 1.2
(compiled 2017.01.04 svn.r3372 for OlexSys, GUI svn.r5506)
;
_audit_update_record
;
2018-12-05 deposited with the CCDC.    2019-03-20 downloaded from the CCDC.
;
_cell_angle_alpha 90
_cell_angle_beta 90
_cell_angle_gamma 90
_cell_formula_units_Z 8
_cell_length_a 14.6520(13)
_cell_length_b 29.737(3)
_cell_length_c 10.2242(10)
_cell_measurement_reflns_used 9859
_cell_measurement_temperature 100
_cell_measurement_theta_max 27.48
_cell_measurement_theta_min 2.43
_cell_volume 4454.8(7)
_computing_cell_refinement 'SAINT V8.38A (?, 2016)'
_computing_data_reduction 'SAINT V8.38A (?, 2016)'
_computing_molecular_graphics 'Olex2 (Dolomanov et al., 2009)'
_computing_publication_material 'Olex2 (Dolomanov et al., 2009)'
_computing_structure_refinement 'ShelXL (Sheldrick, 2015)'
_diffrn_ambient_temperature 100
_diffrn_measured_fraction_theta_full 0.998
_diffrn_measured_fraction_theta_max 0.996
_diffrn_measurement_device_type 'Bruker APEX-II CCD'
_diffrn_measurement_method '\f and \w scans'
_diffrn_radiation_type MoK\a
_diffrn_radiation_wavelength 0.71073
_diffrn_reflns_av_R_equivalents 0.1052
_diffrn_reflns_av_unetI/netI 0.0728
_diffrn_reflns_Laue_measured_fraction_full 0.998
_diffrn_reflns_Laue_measured_fraction_max 0.996
_diffrn_reflns_limit_h_max 19
_diffrn_reflns_limit_h_min -19
_diffrn_reflns_limit_k_max 39
_diffrn_reflns_limit_k_min -39
_diffrn_reflns_limit_l_max 13
_diffrn_reflns_limit_l_min -13
_diffrn_reflns_number 71212
_diffrn_reflns_point_group_measured_fraction_full 0.999
_diffrn_reflns_point_group_measured_fraction_max 0.995
_diffrn_reflns_theta_full 25.242
_diffrn_reflns_theta_max 28.261
_diffrn_reflns_theta_min 2.418
_diffrn_standards_number 0
_exptl_absorpt_coefficient_mu 2.413
_exptl_absorpt_correction_T_max 0.7457
_exptl_absorpt_correction_T_min 0.5116
_exptl_absorpt_correction_type empirical
_exptl_absorpt_process_details
;
SADABS-2016/2 (Bruker,2016/2) was used for absorption correction.
wR2(int) was 0.1646 before and 0.0781 after correction.
The Ratio of minimum to maximum transmission is 0.6861.
The \l/2 correction factor is Not present.
;
_exptl_crystal_colour yellow
_exptl_crystal_colour_primary yellow
_exptl_crystal_density_diffrn 1.471
_exptl_crystal_description prism
_exptl_crystal_F_000 1968
_exptl_crystal_size_max 0.01
_exptl_crystal_size_mid 0.01
_exptl_crystal_size_min 0.01
_refine_diff_density_max 1.367
_refine_diff_density_min -0.857
_refine_diff_density_rms 0.105
_refine_ls_abs_structure_details
;
 Flack x determined using 3046 quotients [(I+)-(I-)]/[(I+)+(I-)]
 (Parsons, Flack and Wagner, Acta Cryst. B69 (2013) 249-259).
;
_refine_ls_abs_structure_Flack 0.048(5)
_refine_ls_extinction_method none
_refine_ls_goodness_of_fit_ref 1.027
_refine_ls_hydrogen_treatment constr
_refine_ls_matrix_type full
_refine_ls_number_parameters 523
_refine_ls_number_reflns 10992
_refine_ls_number_restraints 0
_refine_ls_restrained_S_all 1.027
_refine_ls_R_factor_all 0.0806
_refine_ls_R_factor_gt 0.0493
_refine_ls_shift/su_max 0.002
_refine_ls_shift/su_mean 0.000
_refine_ls_structure_factor_coef Fsqd
_refine_ls_weighting_details 'w=1/[\s^2^(Fo^2^)+(0.0581P)^2^+3.7635P] where P=(Fo^2^+2Fc^2^)/3'
_refine_ls_weighting_scheme calc
_refine_ls_wR_factor_gt 0.1121
_refine_ls_wR_factor_ref 0.1292
_reflns_Friedel_coverage 0.801
_reflns_Friedel_fraction_full 1.000
_reflns_Friedel_fraction_max 0.994
_reflns_number_gt 8222
_reflns_number_total 10992
_reflns_threshold_expression 'I > 2\s(I)'
_cod_data_source_file c8dt05001e2.cif
_cod_data_source_block 27novf
_cod_depositor_comments 'Adding full bibliography for 7049373--7049374.cif.'
_cod_original_cell_volume 4454.7(7)
_cod_database_code 7049374
_shelx_shelxl_version_number 2016/6
_shelx_space_group_comment
;
The symmetry employed for this shelxl refinement is uniquely defined
by the following loop, which should always be used as a source of
symmetry information in preference to the above space-group names.
They are only intended as comments.
;
_shelx_estimated_absorpt_t_max 0.976
_shelx_estimated_absorpt_t_min 0.976
_olex2_refinement_description
;
1. Fixed Uiso
 At 1.2 times of:
  All C(H) groups, All C(H,H) groups, All N(H) groups
2.a Ternary CH refined with riding coordinates:
 N011(H011), N3(H3)
2.b Secondary CH2 refined with riding coordinates:
 C10(H10A,H10B), C050(H05A,H05B)
2.c Aromatic/amide H refined with riding coordinates:
 N2(H2), N012(H012), C1AA(H1AA), C2AA(H2AA), C17(H17), C027(H027), C030(H030),
 C031(H031), C036(H036), C038(H038), C15(H15), C14(H14), C16(H16), C049(H049),
 C6(H6), C8(H8), C7(H7), C060(H060), C0AA(H0AA), C4AA(H4AA), C3AA(H3AA),
 C5AA(H5AA)
;
_olex2_submission_special_instructions 'No special instructions were received'

loop_
_space_group_symop_operation_xyz
'x, y, z'
'-x, -y, z'
'x+1/2, -y+1/2, -z'
'-x+1/2, y+1/2, -z'

loop_
_atom_site_label
_atom_site_type_symbol
_atom_site_fract_x
_atom_site_fract_y
_atom_site_fract_z
_atom_site_U_iso_or_equiv
_atom_site_adp_type
_atom_site_occupancy
_atom_site_site_symmetry_order
_atom_site_calc_flag
_atom_site_refinement_flags_posn
Mn1 Mn 2.20066(7) -0.13607(3) 0.46987(9) 0.0206(2) Uani 1 1 d .
Mn04 Mn 1.68832(7) -0.14074(3) -0.16217(9) 0.0216(2) Uani 1 1 d .
N1 N 2.0704(4) -0.13432(18) 0.4014(5) 0.0209(11) Uani 1 1 d .
N4 N 2.1504(4) -0.10164(18) 0.6267(5) 0.0218(12) Uani 1 1 d .
N2 N 1.9654(4) -0.09984(19) 0.2816(5) 0.0255(13) Uani 1 1 d .
H2 H 1.940757 -0.080662 0.226346 0.031 Uiso 1 1 calc R
N011 N 1.6758(4) -0.07783(18) -0.0701(5) 0.0231(12) Uani 1 1 d .
H011 H 1.735131 -0.070233 -0.027031 0.028 Uiso 1 1 calc R
N012 N 1.4434(4) -0.11212(19) 0.0106(5) 0.0254(13) Uani 1 1 d .
H012 H 1.415355 -0.094237 0.066155 0.030 Uiso 1 1 calc R
O013 O 1.6912(4) -0.22842(16) -0.2991(5) 0.0355(12) Uani 1 1 d .
N014 N 1.5552(4) -0.14193(18) -0.1068(5) 0.0227(12) Uani 1 1 d .
N015 N 1.6432(4) -0.10393(17) -0.3186(5) 0.0204(11) Uani 1 1 d .
C017 C 1.4041(5) -0.1465(2) -0.0592(6) 0.0236(14) Uani 1 1 d .
O018 O 1.7501(4) -0.18861(19) 0.0753(6) 0.0442(14) Uani 1 1 d .
C019 C 1.4757(5) -0.1657(2) -0.1325(6) 0.0217(14) Uani 1 1 d .
C1AA C 2.0934(5) -0.0443(3) 0.8303(6) 0.0273(15) Uani 1 1 d .
H1AA H 2.075779 -0.025506 0.900955 0.033 Uiso 1 1 calc R
C2AA C 2.0942(5) -0.0904(2) 0.8436(7) 0.0310(17) Uani 1 1 d .
H2AA H 2.073686 -0.103729 0.922755 0.037 Uiso 1 1 calc R
C17 C 1.8297(5) -0.1467(2) 0.3515(7) 0.0303(17) Uani 1 1 d .
H17 H 1.784824 -0.131228 0.301595 0.036 Uiso 1 1 calc R
C5 C 2.1467(4) -0.0555(2) 0.6083(6) 0.0217(14) Uani 1 1 d .
N3 N 2.1963(4) -0.07186(18) 0.3851(5) 0.0230(12) Uani 1 1 d .
H3 H 2.258163 -0.064311 0.350303 0.028 Uiso 1 1 calc R
C027 C 1.4569(5) -0.2028(2) -0.2153(6) 0.0242(14) Uani 1 1 d .
H027 H 1.503428 -0.215735 -0.267969 0.029 Uiso 1 1 calc R
C4 C 2.1193(5) -0.0259(2) 0.7087(7) 0.0242(14) Uani 1 1 d .
C030 C 1.6340(5) 0.0330(2) -0.2386(8) 0.0321(16) Uani 1 1 d .
H030 H 1.633999 0.064255 -0.218891 0.038 Uiso 1 1 calc R
C031 C 1.3157(5) -0.1634(2) -0.0653(7) 0.0270(15) Uani 1 1 d .
H031 H 1.267617 -0.150087 -0.016443 0.032 Uiso 1 1 calc R
C032 C 1.6156(4) -0.0277(2) -0.3935(6) 0.0208(13) Uani 1 1 d .
C3 C 2.3168(5) -0.1310(2) 0.5288(6) 0.0242(14) Uani 1 1 d .
C11 C 2.0537(5) -0.1018(2) 0.3164(6) 0.0243(14) Uani 1 1 d .
C035 C 1.5319(5) -0.1106(2) -0.0206(6) 0.0242(15) Uani 1 1 d .
C036 C 1.6537(5) 0.0013(2) -0.1398(7) 0.0278(15) Uani 1 1 d .
H036 H 1.665745 0.011201 -0.053183 0.033 Uiso 1 1 calc R
C13 C 1.9872(5) -0.1557(2) 0.4249(6) 0.0245(14) Uani 1 1 d .
C038 C 1.3002(5) -0.1998(2) -0.1437(7) 0.0298(16) Uani 1 1 d .
H038 H 1.240376 -0.212108 -0.148270 0.036 Uiso 1 1 calc R
C10 C 2.1299(5) -0.0725(2) 0.2743(6) 0.0272(15) Uani 1 1 d .
H10A H 2.107568 -0.041764 0.255510 0.033 Uiso 1 1 calc R
H10B H 2.159013 -0.084689 0.194398 0.033 Uiso 1 1 calc R
C15 C 1.8728(5) -0.2043(2) 0.5063(7) 0.0284(15) Uani 1 1 d .
H15 H 1.854446 -0.228413 0.561316 0.034 Uiso 1 1 calc R
C041 C 1.6894(4) -0.1937(2) -0.2463(6) 0.0246(14) Uani 1 1 d .
C14 C 1.9631(5) -0.1912(2) 0.5039(6) 0.0246(15) Uani 1 1 d .
H14 H 2.007439 -0.206348 0.555474 0.030 Uiso 1 1 calc R
C043 C 1.6377(4) -0.0586(2) -0.2949(6) 0.0212(14) Uani 1 1 d .
C045 C 1.7248(5) -0.1694(2) -0.0147(7) 0.0278(15) Uani 1 1 d .
C12 C 1.9202(5) -0.1337(2) 0.3489(6) 0.0252(15) Uani 1 1 d .
C16 C 1.8073(5) -0.1823(2) 0.4280(8) 0.0331(17) Uani 1 1 d .
H16 H 1.745991 -0.192734 0.428807 0.040 Uiso 1 1 calc R
C048 C 1.6555(4) -0.0437(2) -0.1678(6) 0.0215(13) Uani 1 1 d .
C049 C 1.3696(5) -0.2194(2) -0.2171(7) 0.0285(16) Uani 1 1 d .
H049 H 1.356267 -0.244954 -0.269578 0.034 Uiso 1 1 calc R
C050 C 1.6028(5) -0.0802(2) 0.0326(7) 0.0287(16) Uani 1 1 d .
H05A H 1.627735 -0.092227 0.115424 0.034 Uiso 1 1 calc R
H05B H 1.576998 -0.049938 0.049407 0.034 Uiso 1 1 calc R
C051 C 2.1707(4) -0.0383(2) 0.4838(6) 0.0220(13) Uani 1 1 d .
C6 C 2.1188(5) 0.0212(2) 0.6811(7) 0.0278(16) Uani 1 1 d .
H6 H 2.100862 0.041938 0.746801 0.033 Uiso 1 1 calc R
C8 C 2.1687(5) 0.0064(2) 0.4599(7) 0.0267(15) Uani 1 1 d .
H8 H 2.183841 0.017506 0.375531 0.032 Uiso 1 1 calc R
C2 C 2.2463(5) -0.1619(2) 0.3254(7) 0.0261(15) Uani 1 1 d .
C7 C 2.1440(5) 0.0364(2) 0.5602(7) 0.0299(15) Uani 1 1 d .
H7 H 2.144866 0.067792 0.543632 0.036 Uiso 1 1 calc R
C058 C 1.8057(5) -0.1332(2) -0.2085(7) 0.0275(15) Uani 1 1 d .
C1 C 2.1921(4) -0.1907(2) 0.5426(6) 0.0231(14) Uani 1 1 d .
C060 C 1.6149(5) 0.0186(2) -0.3639(7) 0.0279(16) Uani 1 1 d .
H060 H 1.601186 0.039860 -0.430286 0.033 Uiso 1 1 calc R
O0AA O 1.8818(4) -0.12937(16) -0.2385(5) 0.0356(12) Uani 1 1 d .
O1AA O 2.3910(3) -0.12924(17) 0.5658(5) 0.0343(12) Uani 1 1 d .
O2AA O 2.2796(4) -0.17958(17) 0.2369(5) 0.0339(12) Uani 1 1 d .
O1 O 2.1863(3) -0.22644(15) 0.5849(5) 0.0281(11) Uani 1 1 d .
Br1 Br 2.38381(5) -0.04550(3) 0.23718(7) 0.0347(2) Uani 1 1 d .
Br2 Br 1.86046(5) -0.04099(3) 0.07405(7) 0.0366(2) Uani 1 1 d .
C0AA C 1.6208(5) -0.1185(2) -0.4366(6) 0.0251(14) Uani 1 1 d .
H0AA H 1.622209 -0.149957 -0.452708 0.030 Uiso 1 1 calc R
C4AA C 1.5941(4) -0.0447(2) -0.5182(6) 0.0255(14) Uani 1 1 d .
H4AA H 1.578775 -0.024796 -0.587440 0.031 Uiso 1 1 calc R
C3AA C 1.5952(5) -0.0898(2) -0.5391(7) 0.0275(15) Uani 1 1 d .
H3AA H 1.578937 -0.101817 -0.621990 0.033 Uiso 1 1 calc R
C5AA C 2.1248(5) -0.1176(2) 0.7421(6) 0.0271(15) Uani 1 1 d .
H5AA H 2.127569 -0.149140 0.756120 0.033 Uiso 1 1 calc R

loop_
_atom_site_aniso_label
_atom_site_aniso_U_11
_atom_site_aniso_U_22
_atom_site_aniso_U_33
_atom_site_aniso_U_23
_atom_site_aniso_U_13
_atom_site_aniso_U_12
Mn1 0.0190(5) 0.0219(5) 0.0210(5) 0.0014(4) -0.0005(4) 0.0003(4)
Mn04 0.0219(5) 0.0221(5) 0.0209(5) 0.0014(4) -0.0006(4) 0.0022(4)
N1 0.023(3) 0.020(3) 0.019(3) 0.002(2) -0.005(2) 0.000(2)
N4 0.020(3) 0.023(3) 0.022(3) 0.003(2) 0.000(2) 0.000(2)
N2 0.022(3) 0.027(3) 0.028(3) 0.005(2) -0.008(2) 0.005(2)
N011 0.023(3) 0.025(3) 0.022(3) 0.000(2) 0.000(2) 0.000(2)
N012 0.028(3) 0.034(3) 0.015(2) -0.003(2) 0.005(2) 0.004(3)
O013 0.044(3) 0.023(3) 0.040(3) -0.007(2) 0.009(3) 0.003(2)
N014 0.033(3) 0.015(3) 0.020(3) -0.003(2) -0.002(2) 0.001(2)
N015 0.019(3) 0.017(3) 0.024(3) 0.003(2) 0.001(2) 0.002(2)
C017 0.032(4) 0.024(3) 0.015(3) -0.002(3) -0.001(3) 0.004(3)
O018 0.053(4) 0.044(3) 0.036(3) 0.013(3) -0.008(3) 0.006(3)
C019 0.023(4) 0.024(3) 0.018(3) 0.002(3) 0.002(2) -0.002(3)
C1AA 0.024(4) 0.032(4) 0.026(3) -0.008(3) 0.003(3) 0.000(3)
C2AA 0.043(5) 0.026(4) 0.024(3) 0.002(3) -0.005(3) 0.002(3)
C17 0.019(4) 0.034(4) 0.038(4) -0.014(3) -0.004(3) 0.007(3)
C5 0.017(3) 0.020(3) 0.029(3) -0.002(3) 0.000(3) 0.000(3)
N3 0.018(3) 0.027(3) 0.024(3) 0.006(2) 0.003(2) -0.001(2)
C027 0.027(4) 0.021(3) 0.024(3) 0.000(3) 0.003(3) 0.004(3)
C4 0.019(3) 0.022(3) 0.032(3) -0.008(3) -0.004(3) -0.002(3)
C030 0.032(4) 0.017(3) 0.047(4) 0.000(3) 0.005(3) -0.001(3)
C031 0.023(4) 0.033(4) 0.025(3) -0.001(3) 0.001(3) 0.002(3)
C032 0.014(3) 0.022(3) 0.027(3) 0.007(3) 0.004(2) 0.003(3)
C3 0.029(4) 0.016(3) 0.027(3) 0.005(3) 0.000(3) -0.001(3)
C11 0.021(3) 0.032(4) 0.021(3) 0.001(3) -0.005(3) 0.004(3)
C035 0.029(4) 0.027(4) 0.016(3) 0.000(3) 0.000(3) 0.001(3)
C036 0.023(4) 0.027(4) 0.034(4) -0.002(3) -0.003(3) 0.001(3)
C13 0.026(4) 0.029(4) 0.018(3) -0.001(3) 0.002(3) -0.001(3)
C038 0.026(4) 0.038(4) 0.026(3) 0.005(3) -0.007(3) -0.006(3)
C10 0.033(4) 0.026(4) 0.022(3) 0.007(3) 0.002(3) 0.002(3)
C15 0.023(4) 0.028(4) 0.034(4) -0.005(3) 0.005(3) -0.003(3)
C041 0.019(3) 0.031(4) 0.024(3) 0.007(3) 0.005(3) 0.006(3)
C14 0.022(4) 0.029(4) 0.022(3) -0.002(3) -0.001(3) 0.000(3)
C043 0.015(3) 0.026(3) 0.022(3) 0.000(3) 0.002(2) 0.002(3)
C045 0.023(4) 0.026(4) 0.034(4) -0.002(3) -0.002(3) -0.002(3)
C12 0.023(3) 0.025(4) 0.028(3) -0.007(3) 0.000(3) 0.007(3)
C16 0.023(4) 0.031(4) 0.045(4) -0.014(4) 0.006(3) -0.001(3)
C048 0.015(3) 0.024(3) 0.025(3) 0.003(3) 0.000(2) 0.003(3)
C049 0.027(4) 0.023(3) 0.035(4) 0.001(3) -0.007(3) 0.002(3)
C050 0.031(4) 0.034(4) 0.021(3) -0.004(3) 0.004(3) -0.007(3)
C051 0.014(3) 0.021(3) 0.031(3) 0.001(3) -0.004(2) -0.002(3)
C6 0.031(4) 0.020(3) 0.032(4) -0.006(3) -0.007(3) -0.001(3)
C8 0.024(4) 0.023(3) 0.033(4) 0.003(3) -0.002(3) 0.000(3)
C2 0.021(4) 0.025(3) 0.033(4) 0.008(3) -0.006(3) 0.003(3)
C7 0.033(4) 0.023(3) 0.033(4) 0.005(3) -0.002(3) 0.001(3)
C058 0.032(4) 0.020(3) 0.031(3) 0.001(3) -0.008(3) 0.000(3)
C1 0.018(3) 0.027(4) 0.025(3) -0.002(3) -0.005(3) -0.003(3)
C060 0.023(4) 0.025(4) 0.035(4) 0.001(3) -0.001(3) 0.000(3)
O0AA 0.032(3) 0.025(3) 0.050(3) 0.001(2) 0.001(3) 0.004(2)
O1AA 0.023(3) 0.038(3) 0.043(3) 0.007(2) -0.006(2) -0.001(2)
O2AA 0.043(3) 0.036(3) 0.022(2) -0.007(2) 0.010(2) 0.001(2)
O1 0.030(3) 0.022(2) 0.032(3) 0.002(2) -0.005(2) 0.000(2)
Br1 0.0296(4) 0.0413(4) 0.0332(4) -0.0168(3) 0.0099(3) -0.0096(3)
Br2 0.0380(4) 0.0359(4) 0.0359(4) 0.0105(3) -0.0161(3) -0.0078(4)
C0AA 0.027(4) 0.026(3) 0.023(3) 0.001(3) 0.002(3) 0.003(3)
C4AA 0.019(3) 0.031(4) 0.027(3) 0.010(3) 0.002(3) 0.003(3)
C3AA 0.031(4) 0.032(4) 0.019(3) -0.003(3) -0.001(3) 0.000(3)
C5AA 0.032(4) 0.026(3) 0.023(3) 0.006(3) 0.003(3) 0.001(3)

loop_
_atom_type_symbol
_atom_type_description
_atom_type_scat_dispersion_real
_atom_type_scat_dispersion_imag
_atom_type_scat_source
C C 0.0033 0.0016 'International Tables Vol C Tables 4.2.6.8 and 6.1.1.4'
H H 0.0000 0.0000 'International Tables Vol C Tables 4.2.6.8 and 6.1.1.4'
Br Br -0.2901 2.4595 'International Tables Vol C Tables 4.2.6.8 and 6.1.1.4'
Mn Mn 0.3368 0.7283 'International Tables Vol C Tables 4.2.6.8 and 6.1.1.4'
N N 0.0061 0.0033 'International Tables Vol C Tables 4.2.6.8 and 6.1.1.4'
O O 0.0106 0.0060 'International Tables Vol C Tables 4.2.6.8 and 6.1.1.4'

loop_
_geom_angle_atom_site_label_1
_geom_angle_atom_site_label_2
_geom_angle_atom_site_label_3
_geom_angle
N1 Mn1 N4 85.4(2)
N1 Mn1 N3 78.8(2)
N4 Mn1 N3 81.8(2)
C3 Mn1 N1 173.7(3)
C3 Mn1 N4 92.0(3)
C3 Mn1 N3 95.2(3)
C2 Mn1 N1 94.4(3)
C2 Mn1 N4 175.2(3)
C2 Mn1 N3 93.5(3)
C2 Mn1 C3 87.7(3)
C1 Mn1 N1 95.8(3)
C1 Mn1 N4 96.0(3)
C1 Mn1 N3 174.2(3)
C1 Mn1 C3 90.2(3)
C1 Mn1 C2 88.8(3)
N014 Mn04 N011 78.9(2)
N014 Mn04 N015 85.2(2)
N015 Mn04 N011 81.1(2)
C041 Mn04 N011 175.1(3)
C041 Mn04 N014 97.3(3)
C041 Mn04 N015 95.6(3)
C041 Mn04 C045 89.0(3)
C041 Mn04 C058 88.6(3)
C045 Mn04 N011 94.1(3)
C045 Mn04 N014 92.5(3)
C045 Mn04 N015 175.1(3)
C058 Mn04 N011 95.2(3)
C058 Mn04 N014 173.8(3)
C058 Mn04 N015 92.1(3)
C058 Mn04 C045 89.7(3)
C11 N1 Mn1 114.8(4)
C11 N1 C13 106.5(5)
C13 N1 Mn1 138.5(4)
C5 N4 Mn1 113.8(4)
C5AA N4 Mn1 128.5(5)
C5AA N4 C5 117.6(6)
C11 N2 C12 107.3(6)
C048 N011 Mn04 109.4(4)
C048 N011 C050 111.5(5)
C050 N011 Mn04 109.5(4)
C035 N012 C017 107.9(6)
C019 N014 Mn04 139.7(4)
C035 N014 Mn04 114.9(5)
C035 N014 C019 105.4(6)
C043 N015 Mn04 114.0(4)
C0AA N015 Mn04 128.1(4)
C0AA N015 C043 117.9(5)
N012 C017 C019 105.3(6)
N012 C017 C031 133.1(6)
C031 C017 C019 121.5(6)
N014 C019 C017 108.6(6)
N014 C019 C027 132.2(6)
C017 C019 C027 119.2(6)
C2AA C1AA C4 118.2(6)
C1AA C2AA C5AA 120.5(7)
C16 C17 C12 117.5(7)
N4 C5 C4 122.0(6)
N4 C5 C051 117.9(6)
C4 C5 C051 120.0(6)
C10 N3 Mn1 108.8(4)
C051 N3 Mn1 110.0(4)
C051 N3 C10 111.4(5)
C049 C027 C019 118.0(6)
C1AA C4 C6 123.7(6)
C5 C4 C1AA 118.3(6)
C5 C4 C6 118.0(6)
C060 C030 C036 119.8(6)
C038 C031 C017 117.9(7)
C043 C032 C060 119.1(6)
C043 C032 C4AA 117.9(6)
C4AA C032 C060 123.0(6)
O1AA C3 Mn1 177.7(6)
N1 C11 N2 112.6(6)
N1 C11 C10 118.7(6)
N2 C11 C10 128.7(6)
N012 C035 C050 127.8(6)
N014 C035 N012 112.7(6)
N014 C035 C050 119.5(6)
C048 C036 C030 120.5(6)
N1 C13 C12 107.5(6)
C14 C13 N1 132.4(6)
C14 C13 C12 120.1(6)
C031 C038 C049 121.7(7)
C11 C10 N3 106.2(5)
C14 C15 C16 120.8(7)
O013 C041 Mn04 178.7(6)
C13 C14 C15 118.2(7)
N015 C043 C032 122.0(6)
N015 C043 C048 117.7(6)
C048 C043 C032 120.3(6)
O018 C045 Mn04 177.2(7)
N2 C12 C13 106.1(6)
C17 C12 N2 132.1(7)
C17 C12 C13 121.8(7)
C17 C16 C15 121.6(7)
C036 C048 N011 122.8(6)
C036 C048 C043 120.1(6)
C043 C048 N011 117.0(6)
C027 C049 C038 121.6(7)
C035 C050 N011 105.7(5)
C5 C051 N3 115.9(5)
C8 C051 C5 120.7(6)
C8 C051 N3 123.3(6)
C7 C6 C4 120.1(7)
C051 C8 C7 119.8(7)
O2AA C2 Mn1 176.0(6)
C6 C7 C8 121.3(6)
O0AA C058 Mn04 178.5(6)
O1 C1 Mn1 177.6(6)
C030 C060 C032 120.2(7)
N015 C0AA C3AA 123.3(6)
C3AA C4AA C032 119.6(6)
C4AA C3AA C0AA 119.1(6)
N4 C5AA C2AA 123.2(6)

loop_
_geom_bond_atom_site_label_1
_geom_bond_atom_site_label_2
_geom_bond_distance
Mn1 N1 2.033(5)
Mn1 N4 2.040(6)
Mn1 N3 2.098(5)
Mn1 C3 1.811(7)
Mn1 C2 1.794(7)
Mn1 C1 1.792(7)
Mn04 N011 2.102(5)
Mn04 N014 2.031(6)
Mn04 N015 2.048(5)
Mn04 C041 1.796(7)
Mn04 C045 1.812(8)
Mn04 C058 1.799(8)
N1 C11 1.324(8)
N1 C13 1.396(8)
N4 C5 1.387(8)
N4 C5AA 1.326(8)
N2 C11 1.343(8)
N2 C12 1.387(9)
N011 C048 1.456(8)
N011 C050 1.501(8)
N012 C017 1.374(8)
N012 C035 1.335(9)
O013 C041 1.164(8)
N014 C019 1.388(8)
N014 C035 1.326(8)
N015 C043 1.373(8)
N015 C0AA 1.323(8)
C017 C019 1.410(9)
C017 C031 1.391(10)
O018 C045 1.145(9)
C019 C027 1.418(9)
C1AA C2AA 1.377(10)
C1AA C4 1.411(9)
C2AA C5AA 1.389(10)
C17 C12 1.382(10)
C17 C16 1.359(11)
C5 C4 1.411(9)
C5 C051 1.415(9)
N3 C10 1.493(9)
N3 C051 1.467(8)
C027 C049 1.371(10)
C4 C6 1.426(9)
C030 C036 1.413(10)
C030 C060 1.380(10)
C031 C038 1.366(10)
C032 C043 1.401(9)
C032 C060 1.409(9)
C032 C4AA 1.408(9)
C3 O1AA 1.152(8)
C11 C10 1.480(9)
C035 C050 1.482(9)
C036 C048 1.366(9)
C13 C14 1.377(9)
C13 C12 1.412(9)
C038 C049 1.392(10)
C15 C14 1.379(9)
C15 C16 1.410(10)
C043 C048 1.398(9)
C051 C8 1.353(9)
C6 C7 1.367(10)
C8 C7 1.406(9)
C2 O2AA 1.155(8)
C058 O0AA 1.161(9)
C1 O1 1.150(8)
C0AA C3AA 1.401(9)
C4AA C3AA 1.358(10)

loop_
_smtbx_masks_void_nr
_smtbx_masks_void_average_x
_smtbx_masks_void_average_y
_smtbx_masks_void_average_z
_smtbx_masks_void_volume
_smtbx_masks_void_count_electrons
1 -0.014 0.246 -0.131 185.5 56.4
2 0.014 0.754 0.869 185.5 56.1
3 0.486 0.254 0.131 185.5 55.6
4 0.514 0.746 0.131 185.5 55.8
